data_4305091
loop_
_publ_author_name
'Chia-Hui Lin'
'Chih-Shan Chen'
'A. A. Shiryaev'
'Ya. V. Zubavichus'
'Kwang-Hwa Lii'

_publ_contact_author
;
Kwang-Hwa Lii
Department of Chemistry
National Central University
Jhongli, Taiwan 320
;
_publ_contact_author_email
;
liikh@cc.ncu.edu.tw
;
_publ_section_title
;
K3(U3O6)(Si2O7) and Rb3(U3O6)(Ge2O7): A Pentavalent-Uranium Silicate and
Germanate
;
_journal_name_full 'Inorganic Chemistry'
_journal_page_first 4445
_journal_page_last 4447
_journal_paper_doi 10.1021/ic800300v
_journal_volume 47
_journal_year 2008
_chemical_formula_moiety Rb3(U3O6)(Ge2O7)
_chemical_formula_sum 'Ge2 O13 Rb3 U3'
_chemical_formula_weight 1323.68
_chemical_name_systematic
; 
 ? 
;
_space_group_IT_number 190
_symmetry_space_group_name_Hall 'P -6c -2c'
_symmetry_space_group_name_H-M 'P -6 2 c'
_atom_sites_solution_primary direct
_atom_sites_solution_secondary difmap
_audit_creation_method SHELXL-97
_cell_angle_alpha 90.00
_cell_angle_beta 90.00
_cell_angle_gamma 120.00
_cell_formula_units_Z 2
_cell_length_a 9.8014(3)
_cell_length_b 9.8014(3)
_cell_length_c 8.4198(4)
_cell_measurement_temperature 293(2)
_cell_volume 700.50(5)
_computing_cell_refinement 'Bruker SMART'
_computing_data_collection 'Bruker SMART'
_computing_data_reduction 'Bruker SHELXTL'
_computing_molecular_graphics 'Bruker SHELXTL'
_computing_publication_material 'Bruker SHELXTL'
_computing_structure_refinement 'SHELXL-97 (Sheldrick, 1997)'
_computing_structure_solution 'SHELXS-97 (Sheldrick, 1990)'
_diffrn_ambient_temperature 293(2)
_diffrn_measured_fraction_theta_full 1.000
_diffrn_measured_fraction_theta_max 1.000
_diffrn_measurement_device_type 'CCD area detector'
_diffrn_measurement_method 'phi and omega scans'
_diffrn_radiation_monochromator graphite
_diffrn_radiation_source 'fine-focus sealed tube'
_diffrn_radiation_type MoK\a
_diffrn_radiation_wavelength 0.71073
_diffrn_reflns_av_R_equivalents 0.0523
_diffrn_reflns_av_sigmaI/netI 0.0263
_diffrn_reflns_limit_h_max 13
_diffrn_reflns_limit_h_min -11
_diffrn_reflns_limit_k_max 10
_diffrn_reflns_limit_k_min -13
_diffrn_reflns_limit_l_max 11
_diffrn_reflns_limit_l_min -11
_diffrn_reflns_number 4980
_diffrn_reflns_theta_full 28.28
_diffrn_reflns_theta_max 28.28
_diffrn_reflns_theta_min 2.40
_exptl_absorpt_coefficient_mu 49.217
_exptl_absorpt_correction_T_max 0.967
_exptl_absorpt_correction_T_min 0.382
_exptl_absorpt_correction_type empirical
_exptl_crystal_colour 'dark red'
_exptl_crystal_density_diffrn 6.276
_exptl_crystal_density_meas ?
_exptl_crystal_density_method .
_exptl_crystal_description needle
_exptl_crystal_F_000 1110
_exptl_crystal_size_max 0.2
_exptl_crystal_size_mid 0.025
_exptl_crystal_size_min 0.025
_refine_diff_density_max 1.800
_refine_diff_density_min -1.477
_refine_diff_density_rms 0.333
_refine_ls_abs_structure_details 'Flack H D (1983), Acta Cryst. A39, 876-881'
_refine_ls_abs_structure_Flack -0.05(3)
_refine_ls_extinction_coef 0.00108(13)
_refine_ls_extinction_expression Fc^*^=kFc[1+0.001xFc^2^\l^3^/sin(2\q)]^-1/4^
_refine_ls_extinction_method SHELXL
_refine_ls_goodness_of_fit_ref 0.992
_refine_ls_matrix_type full
_refine_ls_number_parameters 38
_refine_ls_number_reflns 625
_refine_ls_number_restraints 0
_refine_ls_restrained_S_all 0.992
_refine_ls_R_factor_all 0.0228
_refine_ls_R_factor_gt 0.0214
_refine_ls_shift/su_max 0.000
_refine_ls_shift/su_mean 0.000
_refine_ls_structure_factor_coef Fsqd
_refine_ls_weighting_details 'calc w=1/[\s^2^(Fo^2^)+(0.0336P)^2^+0.0000P] where P=(Fo^2^+2Fc^2^)/3'
_refine_ls_weighting_scheme calc
_refine_ls_wR_factor_gt 0.0528
_refine_ls_wR_factor_ref 0.0532
_reflns_number_gt 582
_reflns_number_total 625
_reflns_threshold_expression >2sigma(I)
_cod_data_source_file ic800300v-file001_2.cif
_cod_data_source_block 07oc30m
_cod_database_code 4305091

loop_
_symmetry_equiv_pos_as_xyz
'x, y, z'
'-y, x-y, z'
'-x+y, -x, z'
'x, y, -z+1/2'
'-y, x-y, -z+1/2'
'-x+y, -x, -z+1/2'
'y, x, -z'
'x-y, -y, -z'
'-x, -x+y, -z'
'y, x, z+1/2'
'x-y, -y, z+1/2'
'-x, -x+y, z+1/2'

loop_
_atom_site_label
_atom_site_type_symbol
_atom_site_fract_x
_atom_site_fract_y
_atom_site_fract_z
_atom_site_U_iso_or_equiv
_atom_site_adp_type
_atom_site_occupancy
_atom_site_symmetry_multiplicity
_atom_site_calc_flag
_atom_site_refinement_flags
_atom_site_disorder_assembly
_atom_site_disorder_group
Rb1 Rb -0.61173(16) -0.58365(16) 0.2500 0.0211(3) Uani 1 2 d S . .
U1 U -0.23864(4) -0.23864(4) 0.0000 0.00675(14) Uani 1 2 d S . .
Ge1 Ge -0.6667 -0.3333 -0.04614(17) 0.0119(3) Uani 1 3 d S . .
O1 O -0.2512(10) -0.2432(10) -0.2500 0.0179(18) Uani 1 2 d S . .
O2 O -0.4901(8) -0.3139(9) 0.0183(6) 0.0237(15) Uani 1 1 d . . .
O3 O 0.0000 -0.1842(10) 0.0000 0.016(2) Uani 1 2 d S . .
O4 O -0.6667 -0.3333 -0.2500 0.041(5) Uani 1 6 d S . .

loop_
_atom_site_aniso_label
_atom_site_aniso_U_11
_atom_site_aniso_U_22
_atom_site_aniso_U_33
_atom_site_aniso_U_23
_atom_site_aniso_U_13
_atom_site_aniso_U_12
Rb1 0.0204(6) 0.0228(7) 0.0180(6) 0.000 0.000 0.0091(6)
U1 0.00686(17) 0.00686(17) 0.00670(19) 0.00004(7) -0.00004(7) 0.00357(16)
Ge1 0.0111(5) 0.0111(5) 0.0136(6) 0.000 0.000 0.0055(2)
O1 0.019(4) 0.022(5) 0.012(4) 0.000 0.000 0.009(4)
O2 0.011(3) 0.024(4) 0.041(4) 0.001(3) -0.003(3) 0.012(3)
O3 0.017(5) 0.008(3) 0.028(5) 0.0003(17) 0.001(3) 0.009(3)
O4 0.057(8) 0.057(8) 0.009(6) 0.000 0.000 0.028(4)

loop_
_atom_type_symbol
_atom_type_description
_atom_type_scat_dispersion_real
_atom_type_scat_dispersion_imag
_atom_type_scat_source
O O 0.0106 0.0060 'International Tables Vol C Tables 4.2.6.8 and 6.1.1.4'
Ge Ge 0.1547 1.8001 'International Tables Vol C Tables 4.2.6.8 and 6.1.1.4'
Rb Rb -0.9393 2.9676 'International Tables Vol C Tables 4.2.6.8 and 6.1.1.4'
U U -9.6767 9.6646 'International Tables Vol C Tables 4.2.6.8 and 6.1.1.4'

loop_
_geom_angle_atom_site_label_1
_geom_angle_atom_site_label_2
_geom_angle_atom_site_label_3
_geom_angle
_geom_angle_site_symmetry_1
_geom_angle_site_symmetry_3
_geom_angle_publ_flag
O3 Rb1 O3 88.8(3) 2_445 5_445 ?
O3 Rb1 O2 159.84(14) 2_445 4 ?
O3 Rb1 O2 91.86(17) 5_445 4 ?
O3 Rb1 O2 91.86(17) 2_445 . ?
O3 Rb1 O2 159.84(14) 5_445 . ?
O2 Rb1 O2 80.8(2) 4 . ?
O3 Rb1 O2 58.73(13) 2_445 3_445 ?
O3 Rb1 O2 109.71(14) 5_445 3_445 ?
O2 Rb1 O2 102.4(2) 4 3_445 ?
O2 Rb1 O2 54.6(2) . 3_445 ?
O3 Rb1 O2 109.71(14) 2_445 6_445 ?
O3 Rb1 O2 58.73(13) 5_445 6_445 ?
O2 Rb1 O2 54.6(2) 4 6_445 ?
O2 Rb1 O2 102.4(2) . 6_445 ?
O2 Rb1 O2 75.5(2) 3_445 6_445 ?
O3 Rb1 O4 97.82(5) 2_445 7 ?
O3 Rb1 O4 97.82(5) 5_445 7 ?
O2 Rb1 O4 102.05(13) 4 7 ?
O2 Rb1 O4 102.05(13) . 7 ?
O2 Rb1 O4 142.22(12) 3_445 7 ?
O2 Rb1 O4 142.22(12) 6_445 7 ?
O3 Rb1 O1 57.09(13) 2_445 8_445 ?
O3 Rb1 O1 57.09(13) 5_445 8_445 ?
O2 Rb1 O1 107.02(17) 4 8_445 ?
O2 Rb1 O1 107.02(17) . 8_445 ?
O2 Rb1 O1 52.86(16) 3_445 8_445 ?
O2 Rb1 O1 52.86(16) 6_445 8_445 ?
O4 Rb1 O1 141.50(16) 7 8_445 ?
O3 Rb1 O2 144.79(12) 2_445 10 ?
O3 Rb1 O2 84.06(16) 5_445 10 ?
O2 Rb1 O2 55.2(2) 4 10 ?
O2 Rb1 O2 106.3(2) . 10 ?
O2 Rb1 O2 154.99(6) 3_445 10 ?
O2 Rb1 O2 95.772(15) 6_445 10 ?
O4 Rb1 O2 49.58(11) 7 10 ?
O1 Rb1 O2 138.22(11) 8_445 10 ?
O3 Rb1 O2 84.06(16) 2_445 7 ?
O3 Rb1 O2 144.79(12) 5_445 7 ?
O2 Rb1 O2 106.3(2) 4 7 ?
O2 Rb1 O2 55.2(2) . 7 ?
O2 Rb1 O2 95.772(15) 3_445 7 ?
O2 Rb1 O2 154.99(6) 6_445 7 ?
O4 Rb1 O2 49.58(11) 7 7 ?
O1 Rb1 O2 138.22(11) 8_445 7 ?
O2 Rb1 O2 82.3(2) 10 7 ?
O3 Rb1 O1 134.47(13) 2_445 7 ?
O3 Rb1 O1 134.47(13) 5_445 7 ?
O2 Rb1 O1 53.31(14) 4 7 ?
O2 Rb1 O1 53.31(14) . 7 ?
O2 Rb1 O1 106.24(15) 3_445 7 ?
O2 Rb1 O1 106.24(15) 6_445 7 ?
O4 Rb1 O1 67.57(12) 7 7 ?
O1 Rb1 O1 150.9(2) 8_445 7 ?
O2 Rb1 O1 53.04(13) 10 7 ?
O2 Rb1 O1 53.04(13) 7 7 ?
O3 Rb1 O1 53.85(11) 2_445 9_445 ?
O3 Rb1 O1 53.85(11) 5_445 9_445 ?
O2 Rb1 O1 139.04(13) 4 9_445 ?
O2 Rb1 O1 139.04(13) . 9_445 ?
O2 Rb1 O1 109.62(17) 3_445 9_445 ?
O2 Rb1 O1 109.62(17) 6_445 9_445 ?
O4 Rb1 O1 66.59(15) 7 9_445 ?
O1 Rb1 O1 74.9(3) 8_445 9_445 ?
O2 Rb1 O1 95.37(15) 10 9_445 ?
O2 Rb1 O1 95.37(15) 7 9_445 ?
O1 Rb1 O1 134.2(2) 7 9_445 ?
O1 U1 O1 175.4(5) . 7 ?
O1 U1 O3 90.2(2) . 3 ?
O1 U1 O3 92.9(2) 7 3 ?
O1 U1 O3 92.9(2) . . ?
O1 U1 O3 90.2(2) 7 . ?
O3 U1 O3 94.9(5) 3 . ?
O1 U1 O2 91.1(3) . . ?
O1 U1 O2 85.6(3) 7 . ?
O3 U1 O2 89.5(3) 3 . ?
O3 U1 O2 174.0(3) . . ?
O1 U1 O2 85.6(3) . 7 ?
O1 U1 O2 91.1(3) 7 7 ?
O3 U1 O2 174.0(3) 3 7 ?
O3 U1 O2 89.5(3) . 7 ?
O2 U1 O2 86.4(4) . 7 ?
O1 U1 Rb1 120.8(2) . 2_455 ?
O1 U1 Rb1 59.4(2) 7 2_455 ?
O3 U1 Rb1 49.61(18) 3 2_455 ?
O3 U1 Rb1 126.32(18) . 2_455 ?
O2 U1 Rb1 54.47(18) . 2_455 ?
O2 U1 Rb1 129.88(18) 7 2_455 ?
O1 U1 Rb1 59.4(2) . 8_545 ?
O1 U1 Rb1 120.8(2) 7 8_545 ?
O3 U1 Rb1 126.32(18) 3 8_545 ?
O3 U1 Rb1 49.61(18) . 8_545 ?
O2 U1 Rb1 129.88(18) . 8_545 ?
O2 U1 Rb1 54.47(18) 7 8_545 ?
Rb1 U1 Rb1 175.29(4) 2_455 8_545 ?
O1 U1 U1 91.1(2) . 3 ?
O1 U1 U1 92.9(2) 7 3 ?
O3 U1 U1 17.4(2) 3 3 ?
O3 U1 U1 77.4(2) . 3 ?
O2 U1 U1 106.9(2) . 3 ?
O2 U1 U1 166.4(2) 7 3 ?
Rb1 U1 U1 62.829(19) 2_455 3 ?
Rb1 U1 U1 112.67(2) 8_545 3 ?
O1 U1 U1 92.9(2) . 2 ?
O1 U1 U1 91.1(2) 7 2 ?
O3 U1 U1 77.4(2) 3 2 ?
O3 U1 U1 17.4(2) . 2 ?
O2 U1 U1 166.4(2) . 2 ?
O2 U1 U1 106.9(2) 7 2 ?
Rb1 U1 U1 112.67(2) 2_455 2 ?
Rb1 U1 U1 62.829(19) 8_545 2 ?
U1 U1 U1 60.0 3 2 ?
O1 U1 Rb1 57.0(2) . 7 ?
O1 U1 Rb1 118.4(2) 7 7 ?
O3 U1 Rb1 128.49(19) 3 7 ?
O3 U1 Rb1 122.47(19) . 7 ?
O2 U1 Rb1 56.70(18) . 7 ?
O2 U1 Rb1 45.56(18) 7 7 ?
Rb1 U1 Rb1 111.081(12) 2_455 7 ?
Rb1 U1 Rb1 73.19(3) 8_545 7 ?
U1 U1 Rb1 140.442(14) 3 7 ?
U1 U1 Rb1 135.476(16) 2 7 ?
O1 U1 Rb1 118.4(2) . . ?
O1 U1 Rb1 57.0(2) 7 . ?
O3 U1 Rb1 122.47(19) 3 . ?
O3 U1 Rb1 128.49(19) . . ?
O2 U1 Rb1 45.56(18) . . ?
O2 U1 Rb1 56.70(18) 7 . ?
Rb1 U1 Rb1 73.19(3) 2_455 . ?
Rb1 U1 Rb1 111.081(12) 8_545 . ?
U1 U1 Rb1 135.476(16) 3 . ?
U1 U1 Rb1 140.442(14) 2 . ?
Rb1 U1 Rb1 62.09(2) 7 . ?
O4 Ge1 O2 108.28(19) . 2_455 ?
O4 Ge1 O2 108.28(19) . 3_445 ?
O2 Ge1 O2 110.64(19) 2_455 3_445 ?
O4 Ge1 O2 108.28(19) . . ?
O2 Ge1 O2 110.64(19) 2_455 . ?
O2 Ge1 O2 110.64(18) 3_445 . ?
O4 Ge1 Rb1 61.89(2) . 8_445 ?
O2 Ge1 Rb1 79.6(2) 2_455 8_445 ?
O2 Ge1 Rb1 69.2(2) 3_445 8_445 ?
O2 Ge1 Rb1 168.3(2) . 8_445 ?
O4 Ge1 Rb1 61.89(2) . 9_455 ?
O2 Ge1 Rb1 69.2(2) 2_455 9_455 ?
O2 Ge1 Rb1 168.3(2) 3_445 9_455 ?
O2 Ge1 Rb1 79.6(2) . 9_455 ?
Rb1 Ge1 Rb1 99.62(3) 8_445 9_455 ?
O4 Ge1 Rb1 61.89(2) . 7 ?
O2 Ge1 Rb1 168.3(2) 2_455 7 ?
O2 Ge1 Rb1 79.6(2) 3_445 7 ?
O2 Ge1 Rb1 69.2(2) . 7 ?
Rb1 Ge1 Rb1 99.62(3) 8_445 7 ?
Rb1 Ge1 Rb1 99.62(3) 9_455 7 ?
O4 Ge1 Rb1 132.07(2) . 2_455 ?
O2 Ge1 Rb1 52.8(2) 2_455 2_455 ?
O2 Ge1 Rb1 119.5(2) 3_445 2_455 ?
O2 Ge1 Rb1 58.7(2) . 2_455 ?
Rb1 Ge1 Rb1 132.205(12) 8_445 2_455 ?
Rb1 Ge1 Rb1 70.231(10) 9_455 2_455 ?
Rb1 Ge1 Rb1 127.841(19) 7 2_455 ?
O4 Ge1 Rb1 132.07(2) . 3_445 ?
O2 Ge1 Rb1 58.7(2) 2_455 3_445 ?
O2 Ge1 Rb1 52.8(2) 3_445 3_445 ?
O2 Ge1 Rb1 119.5(2) . 3_445 ?
Rb1 Ge1 Rb1 70.231(10) 8_445 3_445 ?
Rb1 Ge1 Rb1 127.841(19) 9_455 3_445 ?
Rb1 Ge1 Rb1 132.205(12) 7 3_445 ?
Rb1 Ge1 Rb1 80.01(3) 2_455 3_445 ?
O4 Ge1 Rb1 132.07(2) . . ?
O2 Ge1 Rb1 119.5(2) 2_455 . ?
O2 Ge1 Rb1 58.7(2) 3_445 . ?
O2 Ge1 Rb1 52.8(2) . . ?
Rb1 Ge1 Rb1 127.841(19) 8_445 . ?
Rb1 Ge1 Rb1 132.205(12) 9_455 . ?
Rb1 Ge1 Rb1 70.231(10) 7 . ?
Rb1 Ge1 Rb1 80.01(3) 2_455 . ?
Rb1 Ge1 Rb1 80.01(3) 3_445 . ?
U1 O1 U1 174.1(4) . 4_554 ?
U1 O1 Rb1 88.0(2) . 8_545 ?
U1 O1 Rb1 88.0(2) 4_554 8_545 ?
U1 O1 Rb1 92.1(2) . 7 ?
U1 O1 Rb1 92.1(2) 4_554 7 ?
Rb1 O1 Rb1 89.1(2) 8_545 7 ?
U1 O1 Rb1 91.4(2) . 9_455 ?
U1 O1 Rb1 91.4(2) 4_554 9_455 ?
Rb1 O1 Rb1 165.1(3) 8_545 9_455 ?
Rb1 O1 Rb1 105.8(2) 7 9_455 ?
Ge1 O2 U1 155.1(4) . . ?
Ge1 O2 Rb1 99.9(3) . . ?
U1 O2 Rb1 103.0(2) . . ?
Ge1 O2 Rb1 93.6(3) . 2_455 ?
U1 O2 Rb1 91.4(2) . 2_455 ?
Rb1 O2 Rb1 101.05(16) . 2_455 ?
Ge1 O2 Rb1 82.7(2) . 7 ?
U1 O2 Rb1 91.0(2) . 7 ?
Rb1 O2 Rb1 81.93(18) . 7 ?
Rb1 O2 Rb1 175.7(2) 2_455 7 ?
U1 O3 U1 145.1(5) 2 . ?
U1 O3 Rb1 106.76(15) 2 8_545 ?
U1 O3 Rb1 97.88(14) . 8_545 ?
U1 O3 Rb1 97.88(14) 2 3_545 ?
U1 O3 Rb1 106.76(15) . 3_545 ?
Rb1 O3 Rb1 89.5(3) 8_545 3_545 ?
Ge1 O4 Ge1 180.0 4_554 . ?
Ge1 O4 Rb1 90.0 4_554 8_445 ?
Ge1 O4 Rb1 90.0 . 8_445 ?
Ge1 O4 Rb1 90.0 4_554 9_455 ?
Ge1 O4 Rb1 90.0 . 9_455 ?
Rb1 O4 Rb1 120.0 8_445 9_455 ?
Ge1 O4 Rb1 90.0 4_554 7 ?
Ge1 O4 Rb1 90.0 . 7 ?
Rb1 O4 Rb1 120.0 8_445 7 ?
Rb1 O4 Rb1 120.0 9_455 7 ?

loop_
_geom_bond_atom_site_label_1
_geom_bond_atom_site_label_2
_geom_bond_distance
_geom_bond_site_symmetry_2
_geom_bond_publ_flag
Rb1 O3 3.010(7) 2_445 ?
Rb1 O3 3.010(7) 5_445 ?
Rb1 O2 3.011(7) 4 ?
Rb1 O2 3.011(7) . ?
Rb1 O2 3.186(7) 3_445 ?
Rb1 O2 3.186(7) 6_445 ?
Rb1 O4 3.2137(13) 7 ?
Rb1 O1 3.373(8) 8_445 ?
Rb1 O2 3.434(7) 10 ?
Rb1 O2 3.434(7) 7 ?
Rb1 O1 3.449(9) 7 ?
Rb1 O1 3.528(8) 9_445 ?
U1 O1 2.1077(4) . ?
U1 O1 2.1077(4) 7 ?
U1 O3 2.123(3) 3 ?
U1 O3 2.123(3) . ?
U1 O2 2.196(7) . ?
U1 O2 2.196(7) 7 ?
U1 Rb1 3.9139(11) 2_455 ?
U1 Rb1 3.9139(11) 8_545 ?
U1 U1 4.0512(7) 3 ?
U1 U1 4.0512(7) 2 ?
U1 Rb1 4.1076(12) 7 ?
Ge1 O4 1.7164(14) . ?
Ge1 O2 1.731(7) 2_455 ?
Ge1 O2 1.731(7) 3_445 ?
Ge1 O2 1.731(7) . ?
Ge1 Rb1 3.6434(13) 8_445 ?
Ge1 Rb1 3.6434(13) 9_455 ?
Ge1 Rb1 3.6434(13) 7 ?
Ge1 Rb1 3.7212(13) 2_455 ?
Ge1 Rb1 3.7212(13) 3_445 ?
O1 U1 2.1077(4) 4_554 ?
O1 Rb1 3.373(8) 8_545 ?
O1 Rb1 3.449(9) 7 ?
O1 Rb1 3.528(8) 9_455 ?
O2 Rb1 3.186(7) 2_455 ?
O2 Rb1 3.434(7) 7 ?
O3 U1 2.123(3) 2 ?
O3 Rb1 3.010(7) 8_545 ?
O3 Rb1 3.010(7) 3_545 ?
O4 Ge1 1.7164(14) 4_554 ?
O4 Rb1 3.2137(13) 8_445 ?
O4 Rb1 3.2137(13) 9_455 ?
O4 Rb1 3.2137(13) 7 ?
